data_7128441
loop_
_publ_author_name
'Deng, Peng'
'Shi, Xianghui'
'Gong, Xun'
'Cheng, Jianhua'

_publ_section_title
;
 Trinuclear scandium methylidyne complexes stabilized by
 pentamethylcyclopentadienyl ligands.
;
_journal_issue 52
_journal_name_full 'Chemical communications (Cambridge, England)'
_journal_page_first 6436
_journal_page_last 6439
_journal_paper_doi 10.1039/d1cc01645h
_journal_volume 57
_journal_year 2021
_chemical_formula_moiety 'C24 H42 Sc2'
_chemical_formula_sum 'C24 H42 Sc2'
_chemical_formula_weight 420.49
_chemical_name_common '[(Cp*)ScMe2]2'
_chemical_properties_physical Air-sensitive,Moisture-sensitive
_space_group_crystal_system monoclinic
_space_group_IT_number 14
_space_group_name_Hall '-P 2yn'
_space_group_name_H-M_alt 'P 1 21/n 1'
_atom_sites_solution_hydrogens mixed
_audit_creation_method SHELXL-2018/3
_audit_update_record
;
2020-09-28 deposited with the CCDC.	2021-05-31 downloaded from the CCDC.
;
_cell_angle_alpha 90
_cell_angle_beta 103.306(5)
_cell_angle_gamma 90
_cell_formula_units_Z 4
_cell_length_a 11.302(3)
_cell_length_b 13.079(4)
_cell_length_c 17.093(5)
_cell_measurement_reflns_used 1953
_cell_measurement_temperature 193(2)
_cell_measurement_theta_max 23.90
_cell_measurement_theta_min 2.42
_cell_volume 2458.8(12)
_computing_data_collection 'Bruker D8 Venture diffractometer'
_computing_molecular_graphics 'ORTEP-3 for Windows (Farrugia, 2014)'
_computing_publication_material 'WinGX publication routines (Farrugia, 2012)'
_computing_structure_refinement 'SHELXL-2018/3 (Sheldrick, 2018)'
_computing_structure_solution 'SUPERFLIP (Palatinus & Chapuis,2007)'
_diffrn_ambient_temperature 193(2)
_diffrn_measured_fraction_theta_full 0.993
_diffrn_measured_fraction_theta_max 0.993
_diffrn_measurement_device_type 'CCD area detector'
_diffrn_measurement_method 'phi and omega scans'
_diffrn_radiation_type MoK\a
_diffrn_radiation_wavelength 0.71073
_diffrn_reflns_av_R_equivalents 0.0827
_diffrn_reflns_av_unetI/netI 0.1038
_diffrn_reflns_Laue_measured_fraction_full 0.993
_diffrn_reflns_Laue_measured_fraction_max 0.993
_diffrn_reflns_limit_h_max 12
_diffrn_reflns_limit_h_min -13
_diffrn_reflns_limit_k_max 15
_diffrn_reflns_limit_k_min -15
_diffrn_reflns_limit_l_max 18
_diffrn_reflns_limit_l_min -20
_diffrn_reflns_number 12813
_diffrn_reflns_point_group_measured_fraction_full 0.993
_diffrn_reflns_point_group_measured_fraction_max 0.993
_diffrn_reflns_theta_full 25.000
_diffrn_reflns_theta_max 25.000
_diffrn_reflns_theta_min 1.971
_exptl_absorpt_coefficient_mu 0.557
_exptl_absorpt_correction_T_max 0.870
_exptl_absorpt_correction_T_min 0.846
_exptl_absorpt_correction_type empirical
_exptl_absorpt_process_details 'Sheldrick, G. M. SADABS, Version 2.10; Bruker AXS, Inc.: Madison, WI 2003.'
_exptl_crystal_colour Colorless
_exptl_crystal_density_diffrn 1.136
_exptl_crystal_description Block
_exptl_crystal_F_000 912
_exptl_crystal_recrystallization_method 'Re-crystallisation from solvent: benzene'
_exptl_crystal_size_max 0.300
_exptl_crystal_size_mid 0.280
_exptl_crystal_size_min 0.250
_refine_diff_density_max 0.543
_refine_diff_density_min -0.370
_refine_diff_density_rms 0.081
_refine_ls_extinction_method none
_refine_ls_goodness_of_fit_ref 0.968
_refine_ls_hydrogen_treatment mixed
_refine_ls_matrix_type full
_refine_ls_number_parameters 259
_refine_ls_number_reflns 4305
_refine_ls_number_restraints 6
_refine_ls_restrained_S_all 0.968
_refine_ls_R_factor_all 0.1300
_refine_ls_R_factor_gt 0.0629
_refine_ls_shift/su_max 0.005
_refine_ls_shift/su_mean 0.000
_refine_ls_structure_factor_coef Fsqd
_refine_ls_weighting_details 'w=1/[\s^2^(Fo^2^)+(0.0773P)^2^] where P=(Fo^2^+2Fc^2^)/3'
_refine_ls_weighting_scheme calc
_refine_ls_wR_factor_gt 0.1451
_refine_ls_wR_factor_ref 0.1768
_reflns_Friedel_coverage 0.000
_reflns_number_gt 2262
_reflns_number_total 4305
_reflns_threshold_expression 'I > 2\s(I)'
_cod_data_source_file d1cc01645h2.cif
_cod_data_source_block CE0610
_cod_depositor_comments 'Adding full bibliography for 7128441--7128448.cif.'
_cod_original_cell_volume 2458.8(13)
_cod_original_sg_symbol_H-M 'P 21/n'
_cod_database_code 7128441
_shelx_shelxl_version_number 2018/3
_shelx_space_group_comment
;
The symmetry employed for this shelxl refinement is uniquely defined
by the following loop, which should always be used as a source of
symmetry information in preference to the above space-group names.
They are only intended as comments.
;
_shelx_estimated_absorpt_t_min 0.851
_shelx_estimated_absorpt_t_max 0.873

loop_
_space_group_symop_operation_xyz
'x, y, z'
'-x+1/2, y+1/2, -z+1/2'
'-x, -y, -z'
'x-1/2, -y-1/2, z-1/2'

loop_
_atom_site_label
_atom_site_type_symbol
_atom_site_fract_x
_atom_site_fract_y
_atom_site_fract_z
_atom_site_U_iso_or_equiv
_atom_site_adp_type
_atom_site_occupancy
_atom_site_site_symmetry_order
_atom_site_calc_flag
_atom_site_refinement_flags_posn
_atom_site_refinement_flags_adp
_atom_site_refinement_flags_occupancy
_atom_site_disorder_assembly
_atom_site_disorder_group
C1 C 0.1310(5) 0.8740(4) 0.1464(4) 0.0452(14) Uani 1 1 d D . . . .
C2 C 0.1095(5) 0.6138(3) 0.1103(3) 0.0333(12) Uani 1 1 d D . . . .
C3 C 0.1769(4) 0.7751(4) -0.0384(3) 0.0466(13) Uani 1 1 d . . . . .
H3A H 0.224450 0.831118 -0.053830 0.070 Uiso 1 1 calc R U . . .
H3B H 0.189412 0.712849 -0.067423 0.070 Uiso 1 1 calc R U . . .
H3C H 0.090434 0.793258 -0.052090 0.070 Uiso 1 1 calc R U . . .
C4 C 0.0486(4) 0.7104(4) 0.2895(3) 0.0514(14) Uani 1 1 d . . . . .
H4A H -0.002178 0.654966 0.302265 0.077 Uiso 1 1 calc R U . . .
H4B H 0.134337 0.690202 0.305089 0.077 Uiso 1 1 calc R U . . .
H4C H 0.036063 0.772158 0.319018 0.077 Uiso 1 1 calc R U . . .
C5 C 0.4225(4) 0.6432(3) 0.1327(3) 0.0289(11) Uani 1 1 d . . . . .
C6 C 0.4090(4) 0.6969(3) 0.2022(3) 0.0278(10) Uani 1 1 d . . . . .
C7 C 0.4249(4) 0.8027(3) 0.1881(3) 0.0328(11) Uani 1 1 d . . . . .
C8 C 0.4452(4) 0.8135(3) 0.1100(3) 0.0352(12) Uani 1 1 d . . . . .
C9 C 0.4440(4) 0.7151(4) 0.0754(3) 0.0355(12) Uani 1 1 d . . . . .
C10 C 0.4210(5) 0.5286(3) 0.1235(3) 0.0485(14) Uani 1 1 d . . . . .
H10A H 0.432154 0.510789 0.069940 0.073 Uiso 1 1 calc R U . . .
H10B H 0.487007 0.498696 0.164510 0.073 Uiso 1 1 calc R U . . .
H10C H 0.342880 0.501738 0.129959 0.073 Uiso 1 1 calc R U . . .
C11 C 0.3934(4) 0.6503(4) 0.2788(3) 0.0433(13) Uani 1 1 d . . . . .
H11A H 0.386150 0.704498 0.316959 0.065 Uiso 1 1 calc R U . . .
H11B H 0.319746 0.608131 0.268085 0.065 Uiso 1 1 calc R U . . .
H11C H 0.464126 0.607497 0.301635 0.065 Uiso 1 1 calc R U . . .
C12 C 0.4310(5) 0.8845(4) 0.2505(3) 0.0534(15) Uani 1 1 d . . . . .
H12A H 0.412670 0.854732 0.298986 0.080 Uiso 1 1 calc R U . . .
H12B H 0.512827 0.914142 0.263773 0.080 Uiso 1 1 calc R U . . .
H12C H 0.371525 0.938054 0.229478 0.080 Uiso 1 1 calc R U . . .
C13 C 0.4688(5) 0.9111(4) 0.0703(3) 0.0601(17) Uani 1 1 d . . . . .
H13A H 0.464757 0.968717 0.106257 0.090 Uiso 1 1 calc R U . . .
H13B H 0.549813 0.908461 0.058831 0.090 Uiso 1 1 calc R U . . .
H13C H 0.407419 0.919880 0.020019 0.090 Uiso 1 1 calc R U . . .
C14 C 0.4721(5) 0.6906(4) -0.0045(3) 0.0587(16) Uani 1 1 d . . . . .
H14A H 0.464761 0.616785 -0.014035 0.088 Uiso 1 1 calc R U . . .
H14B H 0.414739 0.726702 -0.047267 0.088 Uiso 1 1 calc R U . . .
H14C H 0.555215 0.712500 -0.004053 0.088 Uiso 1 1 calc R U . . .
C15 C -0.1947(4) 0.8353(4) 0.1389(3) 0.0366(12) Uani 1 1 d . . . . .
C16 C -0.2161(4) 0.7375(4) 0.1684(3) 0.0359(12) Uani 1 1 d . . . . .
C17 C -0.2031(4) 0.6645(3) 0.1103(3) 0.0328(11) Uani 1 1 d . . . . .
C18 C -0.1759(4) 0.7169(3) 0.0437(3) 0.0281(10) Uani 1 1 d . . . . .
C19 C -0.1720(4) 0.8221(3) 0.0608(3) 0.0320(11) Uani 1 1 d . . . . .
C20 C -0.2012(5) 0.9346(4) 0.1804(3) 0.0587(16) Uani 1 1 d . . . . .
H20A H -0.182547 0.990536 0.147095 0.088 Uiso 1 1 calc R U . . .
H20B H -0.283276 0.943941 0.189154 0.088 Uiso 1 1 calc R U . . .
H20C H -0.142185 0.934595 0.232352 0.088 Uiso 1 1 calc R U . . .
C21 C -0.2545(5) 0.7163(5) 0.2451(3) 0.0560(15) Uani 1 1 d . . . . .
H21A H -0.256057 0.780467 0.274461 0.084 Uiso 1 1 calc R U . . .
H21B H -0.335766 0.685693 0.232726 0.084 Uiso 1 1 calc R U . . .
H21C H -0.196660 0.668982 0.278184 0.084 Uiso 1 1 calc R U . . .
C22 C -0.2221(5) 0.5504(3) 0.1158(3) 0.0476(14) Uani 1 1 d . . . . .
H22A H -0.207430 0.516986 0.067627 0.071 Uiso 1 1 calc R U . . .
H22B H -0.165457 0.523347 0.163527 0.071 Uiso 1 1 calc R U . . .
H22C H -0.305830 0.537077 0.119884 0.071 Uiso 1 1 calc R U . . .
C23 C -0.1646(4) 0.6707(4) -0.0352(3) 0.0407(12) Uani 1 1 d . . . . .
H23A H -0.170110 0.596060 -0.032281 0.061 Uiso 1 1 calc R U . . .
H23B H -0.230278 0.696328 -0.078595 0.061 Uiso 1 1 calc R U . . .
H23C H -0.085941 0.689667 -0.045975 0.061 Uiso 1 1 calc R U . . .
C24 C -0.1562(5) 0.9056(3) 0.0031(3) 0.0444(13) Uani 1 1 d . . . . .
H24A H -0.156406 0.972310 0.029175 0.067 Uiso 1 1 calc R U . . .
H24B H -0.078726 0.896047 -0.012503 0.067 Uiso 1 1 calc R U . . .
H24C H -0.223116 0.902637 -0.044861 0.067 Uiso 1 1 calc R U . . .
Sc1 Sc 0.23610(7) 0.74818(6) 0.09211(5) 0.0248(3) Uani 1 1 d . . . . .
Sc2 Sc -0.00186(7) 0.74164(6) 0.15878(5) 0.0274(3) Uani 1 1 d . . . . .
H1A H 0.055(3) 0.916(4) 0.131(3) 0.09(2) Uiso 1 1 d D . . . .
H1B H 0.177(6) 0.877(6) 0.2040(14) 0.14(3) Uiso 1 1 d D . . . .
H1C H 0.187(4) 0.917(3) 0.123(3) 0.081(19) Uiso 1 1 d D . . . .
H2A H 0.094(8) 0.601(6) 0.0515(11) 0.17(4) Uiso 1 1 d D . . . .
H2B H 0.035(3) 0.573(3) 0.108(3) 0.075(18) Uiso 1 1 d D . . . .
H2C H 0.170(5) 0.563(4) 0.137(4) 0.13(3) Uiso 1 1 d D . . . .

loop_
_atom_site_aniso_label
_atom_site_aniso_U_11
_atom_site_aniso_U_22
_atom_site_aniso_U_33
_atom_site_aniso_U_23
_atom_site_aniso_U_13
_atom_site_aniso_U_12
C1 0.034(3) 0.031(3) 0.073(5) -0.012(3) 0.016(3) 0.000(2)
C2 0.029(3) 0.024(2) 0.047(4) -0.003(2) 0.008(3) -0.004(2)
C3 0.036(3) 0.066(3) 0.036(3) 0.009(3) 0.004(2) 0.003(3)
C4 0.033(3) 0.081(4) 0.040(3) 0.002(3) 0.008(2) 0.001(3)
C5 0.021(2) 0.030(2) 0.032(3) 0.001(2) 0.000(2) 0.0050(19)
C6 0.022(2) 0.033(2) 0.027(3) 0.003(2) 0.002(2) -0.003(2)
C7 0.022(3) 0.030(3) 0.042(3) -0.009(2) -0.001(2) -0.002(2)
C8 0.022(3) 0.036(3) 0.044(3) 0.009(2) 0.001(2) -0.004(2)
C9 0.023(3) 0.049(3) 0.036(3) 0.002(2) 0.010(2) 0.007(2)
C10 0.040(3) 0.038(3) 0.064(4) -0.006(3) 0.005(3) 0.011(2)
C11 0.037(3) 0.057(3) 0.034(3) 0.007(3) 0.002(2) 0.000(2)
C12 0.048(4) 0.041(3) 0.062(4) -0.013(3) -0.006(3) -0.005(3)
C13 0.043(3) 0.057(4) 0.076(4) 0.032(3) 0.003(3) -0.013(3)
C14 0.044(4) 0.083(4) 0.055(4) 0.006(3) 0.026(3) 0.015(3)
C15 0.024(3) 0.045(3) 0.041(3) -0.005(2) 0.007(2) 0.002(2)
C16 0.024(2) 0.054(3) 0.030(3) -0.002(2) 0.007(2) 0.000(2)
C17 0.024(3) 0.038(3) 0.035(3) 0.005(2) 0.004(2) -0.005(2)
C18 0.021(2) 0.028(2) 0.033(3) -0.001(2) 0.003(2) -0.0003(19)
C19 0.026(3) 0.037(3) 0.031(3) -0.002(2) 0.004(2) -0.001(2)
C20 0.042(3) 0.065(4) 0.066(4) -0.024(3) 0.005(3) 0.014(3)
C21 0.034(3) 0.096(4) 0.041(3) 0.006(3) 0.014(3) 0.004(3)
C22 0.043(3) 0.044(3) 0.055(4) 0.014(3) 0.009(3) -0.010(2)
C23 0.044(3) 0.040(3) 0.034(3) -0.003(2) 0.002(2) -0.003(2)
C24 0.050(3) 0.033(3) 0.047(3) 0.014(2) 0.003(3) 0.003(2)
Sc1 0.0214(5) 0.0267(5) 0.0259(6) 0.0001(4) 0.0046(4) 0.0002(4)
Sc2 0.0212(5) 0.0316(5) 0.0295(6) -0.0025(4) 0.0062(4) 0.0001(4)

loop_
_atom_type_symbol
_atom_type_description
_atom_type_scat_dispersion_real
_atom_type_scat_dispersion_imag
_atom_type_scat_source
C C 0.0033 0.0016 'International Tables Vol C Tables 4.2.6.8 and 6.1.1.4'
H H 0.0000 0.0000 'International Tables Vol C Tables 4.2.6.8 and 6.1.1.4'
Sc Sc 0.2519 0.3716 'International Tables Vol C Tables 4.2.6.8 and 6.1.1.4'

loop_
_geom_angle_atom_site_label_1
_geom_angle_atom_site_label_2
_geom_angle_atom_site_label_3
_geom_angle
_geom_angle_site_symmetry_1
_geom_angle_site_symmetry_3
_geom_angle_publ_flag
Sc2 C1 Sc1 84.87(17) . . ?
Sc2 C1 H1A 84(3) . . ?
Sc1 C1 H1A 140(3) . . ?
Sc2 C1 H1B 98(4) . . ?
Sc1 C1 H1B 103(4) . . ?
H1A C1 H1B 116(5) . . ?
Sc2 C1 H1C 159(3) . . ?
Sc1 C1 H1C 79(3) . . ?
H1A C1 H1C 100(5) . . ?
H1B C1 H1C 98(5) . . ?
Sc1 C2 Sc2 84.59(15) . . ?
Sc1 C2 H2A 88(5) . . ?
Sc2 C2 H2A 119(5) . . ?
Sc1 C2 H2B 161(3) . . ?
Sc2 C2 H2B 83(3) . . ?
H2A C2 H2B 85(5) . . ?
Sc1 C2 H2C 101(4) . . ?
Sc2 C2 H2C 133(4) . . ?
H2A C2 H2C 107(6) . . ?
H2B C2 H2C 98(5) . . ?
Sc1 C3 H3A 109.5 . . ?
Sc1 C3 H3B 109.5 . . ?
H3A C3 H3B 109.5 . . ?
Sc1 C3 H3C 109.5 . . ?
H3A C3 H3C 109.5 . . ?
H3B C3 H3C 109.5 . . ?
Sc2 C4 H4A 109.5 . . ?
Sc2 C4 H4B 109.5 . . ?
H4A C4 H4B 109.5 . . ?
Sc2 C4 H4C 109.5 . . ?
H4A C4 H4C 109.5 . . ?
H4B C4 H4C 109.5 . . ?
C6 C5 C9 108.5(4) . . ?
C6 C5 C10 125.5(4) . . ?
C9 C5 C10 125.9(4) . . ?
C6 C5 Sc1 73.2(2) . . ?
C9 C5 Sc1 73.1(2) . . ?
C10 C5 Sc1 122.3(3) . . ?
C5 C6 C7 107.4(4) . . ?
C5 C6 C11 126.1(4) . . ?
C7 C6 C11 126.2(4) . . ?
C5 C6 Sc1 73.5(3) . . ?
C7 C6 Sc1 73.5(3) . . ?
C11 C6 Sc1 123.1(3) . . ?
C8 C7 C6 108.1(4) . . ?
C8 C7 C12 127.5(4) . . ?
C6 C7 C12 124.1(4) . . ?
C8 C7 Sc1 72.9(3) . . ?
C6 C7 Sc1 73.1(3) . . ?
C12 C7 Sc1 124.6(3) . . ?
C9 C8 C7 108.4(4) . . ?
C9 C8 C13 124.9(4) . . ?
C7 C8 C13 126.7(4) . . ?
C9 C8 Sc1 73.5(2) . . ?
C7 C8 Sc1 73.9(2) . . ?
C13 C8 Sc1 120.3(3) . . ?
C8 C9 C5 107.6(4) . . ?
C8 C9 C14 126.0(4) . . ?
C5 C9 C14 126.2(4) . . ?
C8 C9 Sc1 73.2(2) . . ?
C5 C9 Sc1 73.6(2) . . ?
C14 C9 Sc1 123.1(3) . . ?
C5 C10 H10A 109.5 . . ?
C5 C10 H10B 109.5 . . ?
H10A C10 H10B 109.5 . . ?
C5 C10 H10C 109.5 . . ?
H10A C10 H10C 109.5 . . ?
H10B C10 H10C 109.5 . . ?
C6 C11 H11A 109.5 . . ?
C6 C11 H11B 109.5 . . ?
H11A C11 H11B 109.5 . . ?
C6 C11 H11C 109.5 . . ?
H11A C11 H11C 109.5 . . ?
H11B C11 H11C 109.5 . . ?
C7 C12 H12A 109.5 . . ?
C7 C12 H12B 109.5 . . ?
H12A C12 H12B 109.5 . . ?
C7 C12 H12C 109.5 . . ?
H12A C12 H12C 109.5 . . ?
H12B C12 H12C 109.5 . . ?
C8 C13 H13A 109.5 . . ?
C8 C13 H13B 109.5 . . ?
H13A C13 H13B 109.5 . . ?
C8 C13 H13C 109.5 . . ?
H13A C13 H13C 109.5 . . ?
H13B C13 H13C 109.5 . . ?
C9 C14 H14A 109.5 . . ?
C9 C14 H14B 109.5 . . ?
H14A C14 H14B 109.5 . . ?
C9 C14 H14C 109.5 . . ?
H14A C14 H14C 109.5 . . ?
H14B C14 H14C 109.5 . . ?
C16 C15 C19 107.8(4) . . ?
C16 C15 C20 125.9(4) . . ?
C19 C15 C20 126.1(4) . . ?
C16 C15 Sc2 73.7(3) . . ?
C19 C15 Sc2 74.0(3) . . ?
C20 C15 Sc2 120.6(3) . . ?
C17 C16 C15 107.9(4) . . ?
C17 C16 C21 126.1(4) . . ?
C15 C16 C21 125.9(4) . . ?
C17 C16 Sc2 72.8(2) . . ?
C15 C16 Sc2 72.9(2) . . ?
C21 C16 Sc2 123.3(3) . . ?
C16 C17 C18 108.3(4) . . ?
C16 C17 C22 125.7(4) . . ?
C18 C17 C22 125.8(4) . . ?
C16 C17 Sc2 73.8(3) . . ?
C18 C17 Sc2 73.6(3) . . ?
C22 C17 Sc2 121.2(3) . . ?
C19 C18 C17 107.9(4) . . ?
C19 C18 C23 125.0(4) . . ?
C17 C18 C23 126.9(4) . . ?
C19 C18 Sc2 73.9(3) . . ?
C17 C18 Sc2 72.8(3) . . ?
C23 C18 Sc2 123.3(3) . . ?
C18 C19 C15 108.1(4) . . ?
C18 C19 C24 125.0(4) . . ?
C15 C19 C24 126.8(4) . . ?
C18 C19 Sc2 73.0(3) . . ?
C15 C19 Sc2 72.4(3) . . ?
C24 C19 Sc2 124.0(3) . . ?
C15 C20 H20A 109.5 . . ?
C15 C20 H20B 109.5 . . ?
H20A C20 H20B 109.5 . . ?
C15 C20 H20C 109.5 . . ?
H20A C20 H20C 109.5 . . ?
H20B C20 H20C 109.5 . . ?
C16 C21 H21A 109.5 . . ?
C16 C21 H21B 109.5 . . ?
H21A C21 H21B 109.5 . . ?
C16 C21 H21C 109.5 . . ?
H21A C21 H21C 109.5 . . ?
H21B C21 H21C 109.5 . . ?
C17 C22 H22A 109.5 . . ?
C17 C22 H22B 109.5 . . ?
H22A C22 H22B 109.5 . . ?
C17 C22 H22C 109.5 . . ?
H22A C22 H22C 109.5 . . ?
H22B C22 H22C 109.5 . . ?
C18 C23 H23A 109.5 . . ?
C18 C23 H23B 109.5 . . ?
H23A C23 H23B 109.5 . . ?
C18 C23 H23C 109.5 . . ?
H23A C23 H23C 109.5 . . ?
H23B C23 H23C 109.5 . . ?
C19 C24 H24A 109.5 . . ?
C19 C24 H24B 109.5 . . ?
H24A C24 H24B 109.5 . . ?
C19 C24 H24C 109.5 . . ?
H24A C24 H24C 109.5 . . ?
H24B C24 H24C 109.5 . . ?
C3 Sc1 C2 101.69(19) . . ?
C3 Sc1 C1 103.0(2) . . ?
C2 Sc1 C1 95.39(17) . . ?
C3 Sc1 C8 97.42(17) . . ?
C2 Sc1 C8 147.66(17) . . ?
C1 Sc1 C8 105.46(18) . . ?
C3 Sc1 C9 89.23(17) . . ?
C2 Sc1 C9 120.84(17) . . ?
C1 Sc1 C9 138.72(18) . . ?
C8 Sc1 C9 33.32(15) . . ?
C3 Sc1 C6 144.67(16) . . ?
C2 Sc1 C6 95.50(17) . . ?
C1 Sc1 C6 105.83(19) . . ?
C8 Sc1 C6 55.43(14) . . ?
C9 Sc1 C6 55.54(15) . . ?
C3 Sc1 C5 114.36(17) . . ?
C2 Sc1 C5 93.04(16) . . ?
C1 Sc1 C5 139.00(19) . . ?
C8 Sc1 C5 55.11(14) . . ?
C9 Sc1 C5 33.33(14) . . ?
C6 Sc1 C5 33.31(14) . . ?
C3 Sc1 C7 129.70(17) . . ?
C2 Sc1 C7 126.13(18) . . ?
C1 Sc1 C7 88.46(18) . . ?
C8 Sc1 C7 33.24(15) . . ?
C9 Sc1 C7 55.25(15) . . ?
C6 Sc1 C7 33.40(14) . . ?
C5 Sc1 C7 55.04(14) . . ?
C3 Sc1 Sc2 106.52(13) . . ?
C2 Sc1 Sc2 48.02(12) . . ?
C1 Sc1 Sc2 47.44(13) . . ?
C8 Sc1 Sc2 146.88(12) . . ?
C9 Sc1 Sc2 161.81(11) . . ?
C6 Sc1 Sc2 107.93(10) . . ?
C5 Sc1 Sc2 128.67(11) . . ?
C7 Sc1 Sc2 116.36(11) . . ?
C3 Sc1 H1C 92.4(12) . . ?
C2 Sc1 H1C 119.4(5) . . ?
C1 Sc1 H1C 24.5(4) . . ?
C8 Sc1 H1C 85.2(9) . . ?
C9 Sc1 H1C 117.9(8) . . ?
C6 Sc1 H1C 105.7(14) . . ?
C5 Sc1 H1C 133.2(13) . . ?
C7 Sc1 H1C 78.2(13) . . ?
Sc2 Sc1 H1C 71.4(5) . . ?
C4 Sc2 C1 101.9(2) . . ?
C4 Sc2 C2 100.92(19) . . ?
C1 Sc2 C2 95.02(17) . . ?
C4 Sc2 C17 105.60(17) . . ?
C1 Sc2 C17 147.3(2) . . ?
C2 Sc2 C17 96.79(16) . . ?
C4 Sc2 C15 104.24(17) . . ?
C1 Sc2 C15 100.79(18) . . ?
C2 Sc2 C15 146.62(17) . . ?
C17 Sc2 C15 55.48(16) . . ?
C4 Sc2 C16 87.55(17) . . ?
C1 Sc2 C16 133.25(17) . . ?
C2 Sc2 C16 128.37(16) . . ?
C17 Sc2 C16 33.34(14) . . ?
C15 Sc2 C16 33.43(14) . . ?
C4 Sc2 C18 139.05(16) . . ?
C1 Sc2 C18 115.96(19) . . ?
C2 Sc2 C18 91.09(16) . . ?
C17 Sc2 C18 33.63(14) . . ?
C15 Sc2 C18 55.57(15) . . ?
C16 Sc2 C18 55.55(15) . . ?
C4 Sc2 C19 137.81(16) . . ?
C1 Sc2 C19 92.27(19) . . ?
C2 Sc2 C19 117.32(17) . . ?
C17 Sc2 C19 55.27(15) . . ?
C15 Sc2 C19 33.64(14) . . ?
C16 Sc2 C19 55.41(15) . . ?
C18 Sc2 C19 33.08(14) . . ?
C4 Sc2 Sc1 109.06(13) . . ?
C1 Sc2 Sc1 47.69(13) . . ?
C2 Sc2 Sc1 47.39(11) . . ?
C17 Sc2 Sc1 133.69(11) . . ?
C15 Sc2 Sc1 137.77(12) . . ?
C16 Sc2 Sc1 163.15(12) . . ?
C18 Sc2 Sc1 107.80(10) . . ?
C19 Sc2 Sc1 109.79(10) . . ?
C4 Sc2 H2B 99.5(13) . . ?
C1 Sc2 H2B 118.3(5) . . ?
C2 Sc2 H2B 23.8(4) . . ?
C17 Sc2 H2B 74.2(6) . . ?
C15 Sc2 H2B 128.3(8) . . ?
C16 Sc2 H2B 104.7(5) . . ?
C18 Sc2 H2B 76.5(11) . . ?
C19 Sc2 H2B 108.3(12) . . ?
Sc1 Sc2 H2B 70.6(5) . . ?

loop_
_geom_bond_atom_site_label_1
_geom_bond_atom_site_label_2
_geom_bond_distance
_geom_bond_site_symmetry_2
_geom_bond_publ_flag
C1 Sc2 2.333(5) . ?
C1 Sc1 2.342(5) . ?
C1 H1A 1.004(10) . ?
C1 H1B 1.002(10) . ?
C1 H1C 1.000(10) . ?
C2 Sc1 2.332(5) . ?
C2 Sc2 2.355(5) . ?
C2 H2A 0.995(10) . ?
C2 H2B 0.995(10) . ?
C2 H2C 0.992(10) . ?
C3 Sc1 2.206(5) . ?
C3 H3A 0.9800 . ?
C3 H3B 0.9800 . ?
C3 H3C 0.9800 . ?
C4 Sc2 2.213(5) . ?
C4 H4A 0.9800 . ?
C4 H4B 0.9800 . ?
C4 H4C 0.9800 . ?
C5 C6 1.419(6) . ?
C5 C9 1.419(6) . ?
C5 C10 1.506(6) . ?
C5 Sc1 2.477(4) . ?
C6 C7 1.423(6) . ?
C6 C11 1.491(6) . ?
C6 Sc1 2.473(5) . ?
C7 C8 1.414(6) . ?
C7 C12 1.500(6) . ?
C7 Sc1 2.478(5) . ?
C8 C9 1.415(6) . ?
C8 C13 1.497(6) . ?
C8 Sc1 2.465(4) . ?
C9 C14 1.506(6) . ?
C9 Sc1 2.470(4) . ?
C10 H10A 0.9800 . ?
C10 H10B 0.9800 . ?
C10 H10C 0.9800 . ?
C11 H11A 0.9800 . ?
C11 H11B 0.9800 . ?
C11 H11C 0.9800 . ?
C12 H12A 0.9800 . ?
C12 H12B 0.9800 . ?
C12 H12C 0.9800 . ?
C13 H13A 0.9800 . ?
C13 H13B 0.9800 . ?
C13 H13C 0.9800 . ?
C14 H14A 0.9800 . ?
C14 H14B 0.9800 . ?
C14 H14C 0.9800 . ?
C15 C16 1.415(6) . ?
C15 C19 1.427(6) . ?
C15 C20 1.490(6) . ?
C15 Sc2 2.455(5) . ?
C16 C17 1.410(6) . ?
C16 C21 1.497(6) . ?
C16 Sc2 2.465(4) . ?
C17 C18 1.422(6) . ?
C17 C22 1.513(6) . ?
C17 Sc2 2.452(5) . ?
C18 C19 1.406(6) . ?
C18 C23 1.510(6) . ?
C18 Sc2 2.463(5) . ?
C19 C24 1.510(6) . ?
C19 Sc2 2.475(5) . ?
C20 H20A 0.9800 . ?
C20 H20B 0.9800 . ?
C20 H20C 0.9800 . ?
C21 H21A 0.9800 . ?
C21 H21B 0.9800 . ?
C21 H21C 0.9800 . ?
C22 H22A 0.9800 . ?
C22 H22B 0.9800 . ?
C22 H22C 0.9800 . ?
C23 H23A 0.9800 . ?
C23 H23B 0.9800 . ?
C23 H23C 0.9800 . ?
C24 H24A 0.9800 . ?
C24 H24B 0.9800 . ?
C24 H24C 0.9800 . ?
Sc1 Sc2 3.1544(14) . ?
Sc1 H1C 2.37(5) . ?
Sc2 H2B 2.45(5) . ?
